data_4321663
loop_
_publ_author_name
'Christopher Kim'
'Irina Novozhilova'
'M. Scott Goodman'
'Kimberly A. Bagley'
'Philip Coppens'

_publ_contact_author
;
      Philip Coppens
      Department of Chemistry
      State University of New York at Buffalo
      Buffalo, NY 14260-3000
      USA
;
_publ_contact_author_email coppens@acsu.buffalo.edu
_publ_contact_author_fax '716 645 6948'
_publ_contact_author_phone '716 645 6800'
_publ_section_title
;
 On the Photochemical Behavior of the [Ru(NH3)4(NO)nicotinamide]3+ Cation
 and the Relative Stability of Light-Induced Metastable Isonitrosyl
 Isomers of Ru Complexes
;
_journal_name_full 'Inorganic Chemistry'
_journal_page_first 5791
_journal_page_last 5795
_journal_paper_doi 10.1021/ic000583d
_journal_volume 39
_journal_year 2000
_chemical_formula_sum 'C6 H20 F6 N8 O6 Ru Si'
_chemical_formula_weight 543.46
_chemical_name_systematic
; 
 ? 
;
_space_group_IT_number 14
_symmetry_cell_setting monoclinic
_symmetry_space_group_name_Hall '-P 2yn'
_symmetry_space_group_name_H-M 'P 1 21/n 1'
_atom_sites_solution_hydrogens geom
_atom_sites_solution_primary direct
_atom_sites_solution_secondary difmap
_audit_creation_method SHELXL-97
_cell_angle_alpha 90.00
_cell_angle_beta 90.50(3)
_cell_angle_gamma 90.00
_cell_formula_units_Z 4
_cell_length_a 12.264(3)
_cell_length_b 9.2147(18)
_cell_length_c 15.339(3)
_cell_measurement_temperature 90(2)
_cell_volume 1733.4(6)
_computing_structure_refinement 'SHELXL-97 (Sheldrick, 1997)'
_computing_structure_solution 'SHELXS-97 (Sheldrick, 1990)'
_diffrn_ambient_temperature 90(2)
_diffrn_measured_fraction_theta_full 0.831
_diffrn_measured_fraction_theta_max 0.831
_diffrn_measurement_device_type 'SMART CCD 1000'
_diffrn_measurement_method 'oscillation around \w axis'
_diffrn_radiation_monochromator graphite
_diffrn_radiation_source 'fine-focus rotating anode'
_diffrn_radiation_type MoK\a
_diffrn_radiation_wavelength 0.71073
_diffrn_reflns_av_R_equivalents 0.0279
_diffrn_reflns_av_sigmaI/netI 0.0286
_diffrn_reflns_limit_h_max 15
_diffrn_reflns_limit_h_min -15
_diffrn_reflns_limit_k_max 7
_diffrn_reflns_limit_k_min -12
_diffrn_reflns_limit_l_max 18
_diffrn_reflns_limit_l_min -19
_diffrn_reflns_number 9618
_diffrn_reflns_theta_full 28.87
_diffrn_reflns_theta_max 28.87
_diffrn_reflns_theta_min 2.12
_exptl_absorpt_coefficient_mu 1.083
_exptl_absorpt_correction_T_max 0.88207
_exptl_absorpt_correction_T_min 0.79426
_exptl_absorpt_correction_type numerical
_exptl_absorpt_process_details
;
SHELXTL NT Version 5.10, G. M. Sheldrick, Program for 
the Refinement of Crystal Structures, 
University of Gottingen, Germany, (1997).' 
;
_exptl_crystal_colour red-yellow
_exptl_crystal_density_diffrn 2.083
_exptl_crystal_density_method 'not measured'
_exptl_crystal_description rectangle
_exptl_crystal_F_000 1088
_exptl_crystal_size_max 0.12
_exptl_crystal_size_mid 0.07
_exptl_crystal_size_min 0.06
_refine_diff_density_max 0.936
_refine_diff_density_min -0.543
_refine_diff_density_rms 0.084
_refine_ls_extinction_coef 0.0123(5)
_refine_ls_extinction_expression Fc^*^=kFc[1+0.001xFc^2^\l^3^/sin(2\q)]^-1/4^
_refine_ls_extinction_method SHELXL
_refine_ls_goodness_of_fit_ref 1.007
_refine_ls_hydrogen_treatment mixed
_refine_ls_matrix_type full
_refine_ls_number_parameters 334
_refine_ls_number_reflns 3789
_refine_ls_number_restraints 0
_refine_ls_restrained_S_all 1.007
_refine_ls_R_factor_all 0.0289
_refine_ls_R_factor_gt 0.0254
_refine_ls_shift/su_max 0.033
_refine_ls_shift/su_mean 0.004
_refine_ls_structure_factor_coef Fsqd
_refine_ls_weighting_details 'calc w=1/[\s^2^(Fo^2^)+(0.0298P)^2^+2.4776P] where P=(Fo^2^+2Fc^2^)/3'
_refine_ls_weighting_scheme calc
_refine_ls_wR_factor_gt 0.0619
_refine_ls_wR_factor_ref 0.0638
_reflns_number_gt 3422
_reflns_number_total 3789
_reflns_threshold_expression >2sigma(I)
_cod_data_source_file ic000583d.cif
_cod_data_source_block '[Ru(NH3)4(NO)nicotinamide]3+'
_cod_database_code 4321663

loop_
_symmetry_equiv_pos_as_xyz
'x, y, z'
'-x+1/2, y+1/2, -z+1/2'
'-x, -y, -z'
'x-1/2, -y-1/2, z-1/2'

loop_
_atom_site_label
_atom_site_type_symbol
_atom_site_fract_x
_atom_site_fract_y
_atom_site_fract_z
_atom_site_U_iso_or_equiv
_atom_site_adp_type
_atom_site_occupancy
_atom_site_symmetry_multiplicity
_atom_site_calc_flag
_atom_site_refinement_flags
_atom_site_disorder_assembly
_atom_site_disorder_group
H1 H 0.143(3) 0.938(4) 0.501(2) 0.030(9) Uiso 1 1 d . . .
Ru1 Ru -0.033406(14) 0.766363(19) 0.162883(11) 0.00927(8) Uani 1 1 d . . .
O8 O 0.17835(14) 0.6920(2) 0.56319(11) 0.0195(4) Uani 1 1 d . . .
N1 N 0.07703(18) 0.9235(2) 0.11509(15) 0.0161(4) Uani 1 1 d . . .
N2 N -0.15774(18) 0.9197(2) 0.18427(15) 0.0133(4) Uani 1 1 d . . .
O5 O -0.11510(15) 0.6897(2) -0.00818(12) 0.0234(4) Uani 1 1 d . . .
N3 N -0.08197(16) 0.7206(2) 0.05869(13) 0.0136(4) Uani 1 1 d . . .
N4 N 0.02286(15) 0.8275(2) 0.28896(12) 0.0122(4) Uani 1 1 d . . .
N5 N 0.1373(2) 0.5133(3) 0.46799(16) 0.0224(5) Uani 1 1 d . . .
C1 C 0.1019(2) 0.7638(3) 0.42747(16) 0.0150(5) Uani 1 1 d . . .
N6 N -0.13579(18) 0.6158(2) 0.22326(15) 0.0145(4) Uani 1 1 d . . .
O1 O -0.00798(17) 0.3966(2) 0.32642(13) 0.0246(4) Uani 1 1 d . . .
C2 C 0.14171(19) 0.6508(3) 0.49101(16) 0.0158(5) Uani 1 1 d . . .
C3 C 0.03436(19) 0.9690(3) 0.31037(16) 0.0140(5) Uani 1 1 d . . .
C4 C 0.0795(2) 1.0135(3) 0.38882(16) 0.0172(5) Uani 1 1 d . . .
C5 C 0.0550(2) 0.7268(3) 0.34771(16) 0.0139(5) Uani 1 1 d . . .
N7 N 0.09099(17) 0.6083(2) 0.15377(15) 0.0143(4) Uani 1 1 d . . .
C6 C 0.1145(2) 0.9097(3) 0.44827(16) 0.0168(5) Uani 1 1 d . . .
Si2 Si 0.80772(6) 0.29263(7) 0.09304(4) 0.01522(15) Uani 1 1 d . . .
F3 F 0.70258(12) 0.17287(16) 0.10284(9) 0.0196(3) Uani 1 1 d . . .
F4 F 0.89359(12) 0.15354(15) 0.06436(9) 0.0206(3) Uani 1 1 d . . .
F5 F 0.83945(13) 0.26107(16) 0.19890(10) 0.0206(3) Uani 1 1 d . . .
F6 F 0.91097(12) 0.41065(16) 0.08407(10) 0.0225(3) Uani 1 1 d . . .
F1 F 0.72040(12) 0.42776(15) 0.12361(9) 0.0191(3) Uani 1 1 d . . .
F2 F 0.77218(13) 0.31652(17) -0.01191(9) 0.0228(3) Uani 1 1 d . . .
O2 O 0.09048(16) 0.2465(2) 0.19313(13) 0.0248(4) Uani 1 1 d . . .
N8 N 0.18419(19) 0.2322(3) 0.22385(16) 0.0234(5) Uani 1 1 d . . .
O3 O 0.23698(16) 0.1182(2) 0.20864(14) 0.0304(5) Uani 1 1 d . . .
O4 O 0.22561(18) 0.3256(3) 0.27145(19) 0.0521(8) Uani 1 1 d . . .
H2 H 0.062(2) 0.524(3) 0.1488(17) 0.007(6) Uiso 1 1 d . . .
H3 H -0.104(3) 0.545(4) 0.242(2) 0.020(8) Uiso 1 1 d . . .
H4 H -0.139(2) 1.005(4) 0.1705(19) 0.015(7) Uiso 1 1 d . . .
H5 H 0.047(2) 0.627(3) 0.3305(17) 0.013(7) Uiso 1 1 d . . .
H6 H 0.096(2) 0.899(3) 0.063(2) 0.022(8) Uiso 1 1 d . . .
H7 H 0.135(3) 0.612(3) 0.197(2) 0.021(8) Uiso 1 1 d . . .
H8 H -0.174(2) 0.925(3) 0.238(2) 0.011(7) Uiso 1 1 d . . .
H9 H -0.203(3) 0.895(3) 0.156(2) 0.018(8) Uiso 1 1 d . . .
H10 H 0.089(2) 1.108(3) 0.4002(18) 0.015(7) Uiso 1 1 d . . .
H11 H 0.138(3) 0.923(4) 0.149(3) 0.042(10) Uiso 1 1 d . . .
H12 H 0.051(3) 1.010(4) 0.110(2) 0.035(9) Uiso 1 1 d . . .
H13 H 0.013(2) 1.035(3) 0.2702(19) 0.019(7) Uiso 1 1 d . . .
H14 H -0.169(3) 0.651(4) 0.266(2) 0.032(9) Uiso 1 1 d . . .
H15 H 0.130(3) 0.618(3) 0.108(2) 0.020(8) Uiso 1 1 d . . .
H16 H -0.179(3) 0.578(4) 0.186(2) 0.025(8) Uiso 1 1 d . . .
H17 H 0.077(2) 0.377(3) 0.2902(18) 0.014(7) Uiso 1 1 d . . .
H18 H 0.150(3) 0.455(4) 0.499(2) 0.028(9) Uiso 1 1 d . . .
H19 H 0.109(3) 0.487(4) 0.419(2) 0.028(9) Uiso 1 1 d . . .
H20 H -0.072(4) 0.351(5) 0.346(3) 0.081(15) Uiso 1 1 d . . .

loop_
_atom_site_aniso_label
_atom_site_aniso_U_11
_atom_site_aniso_U_22
_atom_site_aniso_U_33
_atom_site_aniso_U_23
_atom_site_aniso_U_13
_atom_site_aniso_U_12
Ru1 0.00921(11) 0.01089(11) 0.00773(11) 0.00041(6) 0.00090(7) -0.00009(6)
O8 0.0205(9) 0.0249(9) 0.0129(9) 0.0034(7) -0.0037(7) -0.0024(7)
N1 0.0184(11) 0.0168(11) 0.0133(11) -0.0008(8) 0.0027(9) -0.0031(8)
N2 0.0133(10) 0.0154(11) 0.0112(11) -0.0007(8) -0.0008(9) 0.0013(8)
O5 0.0264(10) 0.0302(10) 0.0136(9) -0.0041(7) -0.0027(7) 0.0016(8)
N3 0.0128(10) 0.0154(10) 0.0125(10) 0.0006(7) 0.0039(8) 0.0010(7)
N4 0.0107(9) 0.0142(10) 0.0117(10) 0.0005(7) 0.0007(7) -0.0001(7)
N5 0.0325(13) 0.0186(12) 0.0159(12) 0.0048(9) -0.0090(10) 0.0001(10)
C1 0.0138(11) 0.0190(12) 0.0121(11) 0.0025(9) 0.0000(9) -0.0009(9)
N6 0.0156(10) 0.0157(11) 0.0121(10) -0.0018(8) 0.0024(9) -0.0034(8)
O1 0.0258(10) 0.0237(10) 0.0244(10) -0.0023(8) 0.0014(8) -0.0023(8)
C2 0.0114(11) 0.0211(12) 0.0148(12) 0.0045(9) 0.0001(9) -0.0007(9)
C3 0.0143(11) 0.0148(11) 0.0130(11) 0.0027(9) 0.0006(9) 0.0011(9)
C4 0.0204(12) 0.0141(12) 0.0170(12) -0.0027(9) -0.0002(10) -0.0001(9)
C5 0.0133(11) 0.0154(12) 0.0130(11) 0.0016(9) 0.0001(9) -0.0010(9)
N7 0.0128(10) 0.0137(11) 0.0164(11) -0.0001(8) 0.0033(9) 0.0008(8)
C6 0.0173(12) 0.0209(12) 0.0122(12) -0.0010(9) -0.0005(9) -0.0010(9)
Si2 0.0159(3) 0.0160(3) 0.0138(3) 0.0003(2) 0.0022(3) -0.0010(3)
F3 0.0237(8) 0.0215(8) 0.0138(7) -0.0016(6) 0.0022(6) -0.0094(6)
F4 0.0299(8) 0.0147(7) 0.0171(7) -0.0006(5) 0.0043(6) 0.0020(6)
F5 0.0256(8) 0.0232(8) 0.0129(7) -0.0005(6) -0.0016(6) -0.0026(6)
F6 0.0220(8) 0.0186(7) 0.0268(8) -0.0003(6) 0.0059(6) -0.0068(6)
F1 0.0219(7) 0.0175(7) 0.0180(7) -0.0016(6) 0.0025(6) 0.0016(6)
F2 0.0294(8) 0.0261(8) 0.0128(7) 0.0036(6) 0.0009(6) 0.0006(7)
O2 0.0236(10) 0.0284(10) 0.0225(10) -0.0003(8) -0.0035(8) 0.0026(8)
N8 0.0187(11) 0.0268(12) 0.0246(12) -0.0009(9) 0.0028(9) -0.0047(9)
O3 0.0214(10) 0.0315(11) 0.0382(12) -0.0075(9) -0.0030(9) 0.0027(8)
O4 0.0257(12) 0.0527(16) 0.078(2) -0.0433(14) -0.0049(12) -0.0053(11)

loop_
_atom_type_symbol
_atom_type_description
_atom_type_scat_dispersion_real
_atom_type_scat_dispersion_imag
_atom_type_scat_source
C C 0.0033 0.0016 'International Tables Vol C Tables 4.2.6.8 and 6.1.1.4'
H H 0.0000 0.0000 'International Tables Vol C Tables 4.2.6.8 and 6.1.1.4'
N N 0.0061 0.0033 'International Tables Vol C Tables 4.2.6.8 and 6.1.1.4'
O O 0.0106 0.0060 'International Tables Vol C Tables 4.2.6.8 and 6.1.1.4'
F F 0.0171 0.0103 'International Tables Vol C Tables 4.2.6.8 and 6.1.1.4'
Si Si 0.0817 0.0704 'International Tables Vol C Tables 4.2.6.8 and 6.1.1.4'
Ru Ru -1.2594 0.8363 'International Tables Vol C Tables 4.2.6.8 and 6.1.1.4'

loop_
_geom_angle_atom_site_label_1
_geom_angle_atom_site_label_2
_geom_angle_atom_site_label_3
_geom_angle
_geom_angle_site_symmetry_1
_geom_angle_site_symmetry_3
_geom_angle_publ_flag
N3 Ru1 N6 92.49(9) . . ?
N3 Ru1 N2 93.60(9) . . ?
N6 Ru1 N2 86.45(9) . . ?
N3 Ru1 N7 90.78(9) . . ?
N6 Ru1 N7 90.49(9) . . ?
N2 Ru1 N7 174.76(9) . . ?
N3 Ru1 N1 93.56(9) . . ?
N6 Ru1 N1 173.93(9) . . ?
N2 Ru1 N1 93.51(9) . . ?
N7 Ru1 N1 89.08(9) . . ?
N3 Ru1 N4 178.35(8) . . ?
N6 Ru1 N4 87.96(8) . . ?
N2 Ru1 N4 84.84(8) . . ?
N7 Ru1 N4 90.81(8) . . ?
N1 Ru1 N4 85.99(8) . . ?
O5 N3 Ru1 178.7(2) . . ?
C5 N4 C3 118.1(2) . . ?
C5 N4 Ru1 121.08(16) . . ?
C3 N4 Ru1 120.64(16) . . ?
C5 C1 C6 118.9(2) . . ?
C5 C1 C2 122.0(2) . . ?
C6 C1 C2 119.1(2) . . ?
O8 C2 N5 122.9(2) . . ?
O8 C2 C1 118.4(2) . . ?
N5 C2 C1 118.7(2) . . ?
N4 C3 C4 122.5(2) . . ?
C3 C4 C6 119.2(2) . . ?
N4 C5 C1 122.4(2) . . ?
C4 C6 C1 118.8(2) . . ?
F6 Si2 F2 91.50(8) . . ?
F6 Si2 F5 91.30(8) . . ?
F2 Si2 F5 177.11(9) . . ?
F6 Si2 F3 179.64(9) . . ?
F2 Si2 F3 88.81(8) . . ?
F5 Si2 F3 88.39(8) . . ?
F6 Si2 F1 91.46(8) . . ?
F2 Si2 F1 90.55(8) . . ?
F5 Si2 F1 90.08(8) . . ?
F3 Si2 F1 88.35(8) . . ?
F6 Si2 F4 89.88(8) . . ?
F2 Si2 F4 90.39(8) . . ?
F5 Si2 F4 88.92(8) . . ?
F3 Si2 F4 90.31(8) . . ?
F1 Si2 F4 178.35(8) . . ?
O4 N8 O2 121.5(2) . . ?
O4 N8 O3 118.8(2) . . ?
O2 N8 O3 119.6(2) . . ?

loop_
_geom_bond_atom_site_label_1
_geom_bond_atom_site_label_2
_geom_bond_distance
_geom_bond_site_symmetry_2
_geom_bond_publ_flag
Ru1 N3 1.752(2) . ?
Ru1 N6 2.093(2) . ?
Ru1 N2 2.107(2) . ?
Ru1 N7 2.114(2) . ?
Ru1 N1 2.118(2) . ?
Ru1 N4 2.124(2) . ?
O8 C2 1.250(3) . ?
O5 N3 1.136(3) . ?
N4 C5 1.350(3) . ?
N4 C3 1.352(3) . ?
N5 C2 1.316(4) . ?
C1 C5 1.389(3) . ?
C1 C6 1.391(3) . ?
C1 C2 1.505(3) . ?
C3 C4 1.382(3) . ?
C4 C6 1.387(4) . ?
Si2 F6 1.6758(16) . ?
Si2 F2 1.6787(16) . ?
Si2 F5 1.6917(16) . ?
Si2 F3 1.7047(15) . ?
Si2 F1 1.7105(16) . ?
Si2 F4 1.7185(16) . ?
O2 N8 1.245(3) . ?
N8 O4 1.235(3) . ?
N8 O3 1.256(3) . ?
